data_9008118
loop_
_publ_author_name
'Marumo, F.'
'Nowacki, W.'

_publ_section_title
;
 A refinement of the crystal structure of luzonite, Cu3AsS4
;
_journal_name_full 'Zeitschrift fur Kristallographie'
_journal_page_first 1
_journal_page_last 8
_journal_volume 124
_journal_year 1967
_chemical_compound_source 'Cerro de Pasco, Peru'
_chemical_formula_sum 'As0.685 Cu3 S4 Sb0.315'
_chemical_name_mineral Luzonite
_space_group_IT_number 121
_symmetry_space_group_name_Hall 'I -4 2'
_symmetry_space_group_name_H-M 'I -4 2 m'
_cell_angle_alpha 90
_cell_angle_beta 90
_cell_angle_gamma 90
_cell_length_a 5.332
_cell_length_b 5.332
_cell_length_c 10.570
_cell_formula_units_Z 2
_cell_volume 300.507
_database_code_amcsd 0010631
_exptl_crystal_density_diffrn 4.515
_cod_original_formula_sum 'Cu3 (As.685 Sb.315) S4'
_cod_database_code 9008118

loop_
_space_group_symop_operation_xyz
x,y,z
1/2+x,1/2+y,1/2+z
-y,-x,z
1/2-y,1/2-x,1/2+z
y,-x,-z
1/2+y,1/2-x,1/2-z
-x,y,-z
1/2-x,1/2+y,1/2-z
-x,-y,z
1/2-x,1/2-y,1/2+z
y,x,z
1/2+y,1/2+x,1/2+z
-y,x,-z
1/2-y,1/2+x,1/2-z
x,-y,-z
1/2+x,1/2-y,1/2-z

loop_
_atom_site_aniso_label
_atom_site_aniso_U_11
_atom_site_aniso_U_22
_atom_site_aniso_U_33
_atom_site_aniso_U_12
_atom_site_aniso_U_13
_atom_site_aniso_U_23
Cu1 0.01967 0.01967 0.02060 0.00000 0.00000 0.00000
Cu2 0.01999 0.01999 0.01992 0.00000 0.00000 0.00000
As 0.00635 0.00635 0.00809 0.00000 0.00000 0.00000
Sb 0.00635 0.00635 0.00809 0.00000 0.00000 0.00000
S 0.01246 0.01246 0.01313 0.00006 -0.00011 -0.00011

loop_
_atom_site_label
_atom_site_fract_x
_atom_site_fract_y
_atom_site_fract_z
_atom_site_occupancy
_atom_site_U_iso_or_equiv
Cu1 0.00000 0.50000 0.25000 1.00000 0.02001
Cu2 0.00000 0.00000 0.50000 1.00000 0.02001
As 0.00000 0.00000 0.00000 0.68500 0.00697
Sb 0.00000 0.00000 0.00000 0.31500 0.00697
S 0.24420 0.24420 0.12480 1.00000 0.01267

loop_
_cod_related_entry_id
_cod_related_entry_database
_cod_related_entry_code
1 AMCSD 0010631
